data_7218704
loop_
_publ_author_name
'Xue, Zhenzhen'
'Sheng, Tianlu'
'Wen, Yuehong'
'Wang, Yong'
'Hu, Shengmin'
'Fu, Ruibiao'
'Wu, Xintao'

_publ_section_title
;
 Effect of anions on the self-assembly of two Cd--organic frameworks:
 syntheses, structural diversity and photoluminescence properties
;
_journal_issue 3
_journal_name_full CrystEngComm
_journal_page_first 598
_journal_paper_doi 10.1039/C4CE01929F
_journal_volume 17
_journal_year 2015
_chemical_formula_sum 'C42 H52 Cd Cl2 N16 O12'
_chemical_formula_weight 1156.30
_chemical_name_systematic
; 
 ? 
;
_space_group_IT_number 61
_symmetry_cell_setting orthorhombic
_symmetry_space_group_name_Hall '-P 2ac 2ab'
_symmetry_space_group_name_H-M 'P b c a'
_atom_sites_solution_hydrogens geom
_atom_sites_solution_primary direct
_atom_sites_solution_secondary difmap
_audit_creation_method SHELXL-97
_cell_angle_alpha 90.00
_cell_angle_beta 90.00
_cell_angle_gamma 90.00
_cell_formula_units_Z 4
_cell_length_a 17.573(7)
_cell_length_b 16.528(7)
_cell_length_c 17.595(8)
_cell_measurement_reflns_used 11360
_cell_measurement_temperature 293(2)
_cell_measurement_theta_max 27.4835
_cell_measurement_theta_min 2.0472
_cell_volume 5110(4)
_computing_cell_refinement 'CrystalClear (Rigaku Inc., 2007)'
_computing_data_collection 'CrystalClear (Rigaku Inc., 2007)'
_computing_data_reduction 'CrystalClear (Rigaku Inc., 2007)'
_computing_molecular_graphics 'Bruker SHELXTL'
_computing_publication_material 'Bruker SHELXTL'
_computing_structure_refinement 'SHELXL-97 (Sheldrick, 1997)'
_computing_structure_solution 'SHELXS-97 (Sheldrick, 1990)'
_diffrn_ambient_temperature 293(2)
_diffrn_measured_fraction_theta_full 0.976
_diffrn_measured_fraction_theta_max 0.976
_diffrn_measurement_device_type Saturn724HG
_diffrn_measurement_method CCD_Profile_fitting
_diffrn_radiation_monochromator graphite
_diffrn_radiation_source 'fine-focus sealed tube'
_diffrn_radiation_type MoK\a
_diffrn_radiation_wavelength 0.71073
_diffrn_reflns_av_R_equivalents 0.0576
_diffrn_reflns_av_sigmaI/netI 0.0383
_diffrn_reflns_limit_h_max 15
_diffrn_reflns_limit_h_min -20
_diffrn_reflns_limit_k_max 19
_diffrn_reflns_limit_k_min -16
_diffrn_reflns_limit_l_max 20
_diffrn_reflns_limit_l_min -20
_diffrn_reflns_number 24114
_diffrn_reflns_theta_full 25.00
_diffrn_reflns_theta_max 25.00
_diffrn_reflns_theta_min 2.87
_exptl_absorpt_coefficient_mu 0.607
_exptl_absorpt_correction_T_max 1.0000
_exptl_absorpt_correction_T_min 0.6595
_exptl_absorpt_correction_type multi-scan
_exptl_crystal_colour 'pale yellow'
_exptl_crystal_density_diffrn 1.503
_exptl_crystal_density_method 'not measured'
_exptl_crystal_description block
_exptl_crystal_F_000 2376
_exptl_crystal_size_max 0.20
_exptl_crystal_size_mid 0.18
_exptl_crystal_size_min 0.18
_refine_diff_density_max 0.883
_refine_diff_density_min -0.660
_refine_diff_density_rms 0.101
_refine_ls_extinction_method none
_refine_ls_goodness_of_fit_ref 1.064
_refine_ls_hydrogen_treatment constr
_refine_ls_matrix_type full
_refine_ls_number_parameters 380
_refine_ls_number_reflns 4393
_refine_ls_number_restraints 452
_refine_ls_restrained_S_all 1.093
_refine_ls_R_factor_all 0.0976
_refine_ls_R_factor_gt 0.0850
_refine_ls_shift/su_max 0.000
_refine_ls_shift/su_mean 0.000
_refine_ls_structure_factor_coef Fsqd
_refine_ls_weighting_details 'calc w=1/[\s^2^(Fo^2^)+(0.0980P)^2^+21.7297P] where P=(Fo^2^+2Fc^2^)/3'
_refine_ls_weighting_scheme calc
_refine_ls_wR_factor_gt 0.1982
_refine_ls_wR_factor_ref 0.2095
_reflns_number_gt 3802
_reflns_number_total 4393
_reflns_threshold_expression >2sigma(I)
_cod_data_source_file c4ce01929f2.cif
_cod_data_source_block a
_cod_depositor_comments
;
The following automatic conversions were performed:

'_exptl_absorpt_correction_type' value 'Multi-scan' changed to
'multi-scan' according to
/usr/data/users/saulius/crontab/automatic-downloads/rss-feeds/RSC/lib/dictionaries/cif_core.dic
dictionary named 'cif_core.dic' version 2.4.2 from 2011-04-26.

Automatic conversion script
Id: cif_fix_values 2827 2014-09-09 07:05:25Z andrius 

 Adding full bibliography for 7218703--7218704.cif.
;
_cod_original_sg_symbol_H-M Pbca
_cod_database_code 7218704

loop_
_symmetry_equiv_pos_as_xyz
'x, y, z'
'-x+1/2, -y, z+1/2'
'-x, y+1/2, -z+1/2'
'x+1/2, -y+1/2, -z'
'-x, -y, -z'
'x-1/2, y, -z-1/2'
'x, -y-1/2, z-1/2'
'-x-1/2, y-1/2, z'

loop_
_atom_site_label
_atom_site_type_symbol
_atom_site_fract_x
_atom_site_fract_y
_atom_site_fract_z
_atom_site_U_iso_or_equiv
_atom_site_adp_type
_atom_site_occupancy
_atom_site_symmetry_multiplicity
_atom_site_calc_flag
_atom_site_refinement_flags
_atom_site_disorder_assembly
_atom_site_disorder_group
Cd1 Cd 0.0000 1.0000 0.5000 0.0279(2) Uani 1 2 d S . .
N4 N 0.3346(3) 0.6655(3) 0.3879(3) 0.0410(12) Uani 1 1 d . . .
N6 N 0.1658(3) 0.5893(3) 0.1794(3) 0.0430(13) Uani 1 1 d . . .
N2 N 0.1101(3) 0.8255(3) 0.3354(3) 0.0391(12) Uani 1 1 d . . .
C3 C 0.2670(3) 0.6789(4) 0.3443(3) 0.0372(14) Uani 1 1 d . . .
C1 C 0.1589(4) 0.7576(4) 0.3169(3) 0.0404(14) Uani 1 1 d . . .
C2 C 0.2231(4) 0.7446(4) 0.3605(3) 0.0406(14) Uani 1 1 d . . .
H2A H 0.2359 0.7796 0.3998 0.049 Uiso 1 1 calc R . .
N1 N 0.0492(3) 0.9171(3) 0.4020(3) 0.0407(12) Uani 1 1 d . . .
C7 C 0.0925(3) 0.8528(4) 0.4046(3) 0.0380(14) Uani 1 1 d . . .
H7A H 0.1091 0.8289 0.4494 0.046 Uiso 1 1 calc R . .
C5 C 0.1846(4) 0.6417(4) 0.2414(3) 0.0385(14) Uani 1 1 d . . .
C6 C 0.1394(4) 0.7080(4) 0.2569(4) 0.0459(16) Uani 1 1 d . . .
H6A H 0.0967 0.7190 0.2274 0.055 Uiso 1 1 calc R . .
C4 C 0.2497(4) 0.6268(4) 0.2837(4) 0.0409(14) Uani 1 1 d . . .
H4A H 0.2811 0.5832 0.2722 0.049 Uiso 1 1 calc R . .
C13 C 0.1035(4) 0.5919(4) 0.1367(3) 0.0390(14) Uani 1 1 d . . .
H13A H 0.0644 0.6289 0.1442 0.047 Uiso 1 1 calc R . .
C10 C 0.3644(4) 0.5939(3) 0.4084(3) 0.0364(13) Uani 1 1 d . . .
H10A H 0.3438 0.5439 0.3959 0.044 Uiso 1 1 calc R . .
C9 C 0.0772(5) 0.8772(5) 0.2843(4) 0.058(2) Uani 1 1 d . . .
H9A H 0.0801 0.8743 0.2316 0.069 Uiso 1 1 calc R . .
C12 C 0.3828(4) 0.7248(4) 0.4155(4) 0.0534(18) Uani 1 1 d . . .
H12A H 0.3772 0.7804 0.4098 0.064 Uiso 1 1 calc R . .
C8 C 0.0393(4) 0.9333(4) 0.3258(4) 0.0526(19) Uani 1 1 d . . .
H8A H 0.0111 0.9760 0.3060 0.063 Uiso 1 1 calc R . .
C15 C 0.2089(5) 0.5266(6) 0.1509(5) 0.079(3) Uani 1 1 d U . .
H15A H 0.2560 0.5093 0.1686 0.094 Uiso 1 1 calc R . .
N5 N 0.1026(3) 0.5370(3) 0.0830(3) 0.0379(11) Uani 1 1 d . . .
C14 C 0.1694(5) 0.4957(5) 0.0930(5) 0.073(3) Uani 1 1 d . . .
H14A H 0.1851 0.4520 0.0635 0.088 Uiso 1 1 calc R . .
N3 N 0.4272(3) 0.6043(3) 0.4488(3) 0.0371(11) Uani 1 1 d . . .
C11 C 0.4388(4) 0.6866(4) 0.4518(4) 0.0528(18) Uani 1 1 d . . .
H11A H 0.4796 0.7118 0.4756 0.063 Uiso 1 1 calc R . .
O5 O 0.2511(7) 0.4423(7) 0.3823(8) 0.164(4) Uani 1 1 d DU . .
N7 N 0.1163(8) 0.4559(8) 0.3645(11) 0.208(6) Uani 1 1 d DU . .
C16 C 0.1201(13) 0.4095(13) 0.2914(12) 0.236(9) Uani 1 1 d DU . .
H16A H 0.1440 0.3582 0.3002 0.354 Uiso 1 1 calc R . .
H16B H 0.1492 0.4396 0.2549 0.354 Uiso 1 1 calc R . .
H16C H 0.0695 0.4011 0.2723 0.354 Uiso 1 1 calc R . .
C17 C 0.0465(10) 0.4982(13) 0.3909(17) 0.256(9) Uani 1 1 d DU . .
H17A H 0.0464 0.5011 0.4454 0.308 Uiso 1 1 d R . .
H17B H 0.0022 0.4695 0.3737 0.308 Uiso 1 1 d R . .
H17C H 0.0451 0.5517 0.3699 0.308 Uiso 1 1 d R . .
C18 C 0.1900(8) 0.4624(10) 0.4093(11) 0.190(6) Uani 1 1 d DU . .
H18A H 0.1884 0.4823 0.4587 0.228 Uiso 1 1 calc R . .
Cl1 Cl 0.1353(5) 0.6628(6) 0.5475(4) 0.108(3) Uani 0.592(10) 1 d PDU A 1
O1 O 0.0846(9) 0.6624(10) 0.4846(7) 0.141(5) Uani 0.592(10) 1 d PDU A 1
O2 O 0.2099(7) 0.6461(11) 0.5138(9) 0.148(6) Uani 0.592(10) 1 d PDU A 1
O3 O 0.1390(12) 0.7428(8) 0.5765(11) 0.169(6) Uani 0.592(10) 1 d PDU A 1
O4 O 0.1263(12) 0.6006(10) 0.6012(9) 0.167(6) Uani 0.592(10) 1 d PDU A 1
Cl2 Cl 0.1537(8) 0.6718(8) 0.5702(7) 0.120(4) Uani 0.408(10) 1 d PDU A 2
O7 O 0.1808(14) 0.7498(10) 0.5480(12) 0.143(6) Uani 0.408(10) 1 d PDU A 2
O8 O 0.1567(18) 0.6153(14) 0.5096(13) 0.174(7) Uani 0.408(10) 1 d PDU A 2
O9 O 0.1981(13) 0.6461(15) 0.6336(11) 0.161(7) Uani 0.408(10) 1 d PDU A 2
O10 O 0.0766(9) 0.6805(14) 0.5962(13) 0.147(6) Uani 0.408(10) 1 d PDU A 2
O6 O 0.0351(9) 0.1330(9) 0.2510(9) 0.199(5) Uani 1 1 d DU . .
N8 N 0.1112(9) 0.1764(12) 0.1403(9) 0.219(7) Uani 1 1 d DU . .
C19 C 0.1223(13) 0.2617(12) 0.1640(13) 0.243(9) Uani 1 1 d DU . .
H19A H 0.1686 0.2821 0.1423 0.365 Uiso 1 1 calc R . .
H19B H 0.1251 0.2646 0.2184 0.365 Uiso 1 1 calc R . .
H19C H 0.0802 0.2938 0.1465 0.365 Uiso 1 1 calc R . .
C20 C 0.1396(14) 0.1436(15) 0.0665(11) 0.259(9) Uani 1 1 d DU . .
H20A H 0.1665 0.1852 0.0396 0.388 Uiso 1 1 calc R . .
H20B H 0.0973 0.1256 0.0364 0.388 Uiso 1 1 calc R . .
H20C H 0.1732 0.0989 0.0760 0.388 Uiso 1 1 calc R . .
C21 C 0.0691(13) 0.1195(13) 0.1929(11) 0.247(8) Uani 1 1 d DU . .
H21A H 0.0695 0.0655 0.1780 0.296 Uiso 1 1 calc R . .

loop_
_atom_site_aniso_label
_atom_site_aniso_U_11
_atom_site_aniso_U_22
_atom_site_aniso_U_33
_atom_site_aniso_U_23
_atom_site_aniso_U_13
_atom_site_aniso_U_12
Cd1 0.0282(4) 0.0276(4) 0.0279(4) 0.0008(2) 0.0034(2) 0.0005(2)
N4 0.040(3) 0.038(3) 0.045(3) -0.006(2) -0.009(2) 0.004(2)
N6 0.038(3) 0.044(3) 0.047(3) -0.017(2) -0.008(2) 0.013(2)
N2 0.037(3) 0.041(3) 0.039(3) -0.005(2) -0.007(2) 0.013(2)
C3 0.038(3) 0.038(3) 0.036(3) -0.005(3) -0.009(3) 0.006(3)
C1 0.044(4) 0.037(3) 0.040(3) -0.010(3) -0.002(3) 0.011(3)
C2 0.045(3) 0.042(3) 0.035(3) -0.005(3) -0.007(3) 0.009(3)
N1 0.047(3) 0.038(3) 0.037(3) -0.009(2) 0.003(2) 0.008(2)
C7 0.040(3) 0.045(3) 0.029(3) 0.000(3) -0.001(2) 0.013(3)
C5 0.038(3) 0.046(3) 0.032(3) -0.012(3) -0.006(3) 0.010(3)
C6 0.045(4) 0.050(4) 0.042(3) -0.010(3) -0.008(3) 0.012(3)
C4 0.039(3) 0.040(3) 0.044(3) -0.010(3) -0.006(3) 0.010(3)
C13 0.038(3) 0.035(3) 0.044(3) -0.004(3) -0.012(3) 0.005(3)
C10 0.040(3) 0.029(3) 0.040(3) -0.002(2) -0.006(3) 0.005(3)
C9 0.067(5) 0.067(5) 0.038(3) -0.006(3) -0.008(3) 0.028(4)
C12 0.061(5) 0.032(3) 0.067(4) -0.002(3) -0.026(4) 0.004(3)
C8 0.067(5) 0.056(4) 0.034(3) -0.007(3) -0.010(3) 0.035(4)
C15 0.063(5) 0.088(5) 0.085(5) -0.047(5) -0.024(4) 0.032(4)
N5 0.035(3) 0.040(3) 0.038(3) -0.009(2) -0.002(2) -0.001(2)
C14 0.060(5) 0.085(6) 0.076(6) -0.053(5) -0.027(4) 0.030(4)
N3 0.038(3) 0.036(3) 0.037(3) 0.001(2) -0.007(2) 0.004(2)
C11 0.054(4) 0.044(4) 0.060(4) -0.010(3) -0.024(4) -0.003(3)
O5 0.134(7) 0.135(7) 0.221(8) -0.018(6) -0.013(7) 0.005(6)
N7 0.166(12) 0.129(10) 0.328(17) -0.013(11) 0.013(13) 0.012(10)
C16 0.221(16) 0.173(15) 0.31(2) 0.010(15) -0.015(17) -0.004(14)
C17 0.211(18) 0.218(18) 0.34(2) -0.010(16) 0.003(19) 0.000(15)
C18 0.153(13) 0.118(10) 0.298(17) -0.029(12) 0.004(14) -0.021(11)
Cl1 0.161(6) 0.099(4) 0.062(3) -0.002(3) 0.015(3) 0.017(4)
O1 0.177(12) 0.142(11) 0.105(9) 0.011(8) -0.008(9) 0.019(10)
O2 0.161(12) 0.154(11) 0.129(10) 0.014(9) 0.035(10) 0.031(10)
O3 0.215(14) 0.138(11) 0.154(12) -0.001(10) 0.027(11) 0.053(11)
O4 0.208(13) 0.151(11) 0.141(10) 0.048(9) 0.026(10) 0.007(11)
Cl2 0.165(7) 0.091(5) 0.104(7) 0.001(5) 0.033(6) 0.041(5)
O7 0.185(14) 0.139(12) 0.105(11) 0.022(10) 0.051(11) 0.020(12)
O8 0.209(15) 0.151(13) 0.161(13) -0.008(12) 0.030(13) 0.015(13)
O9 0.199(15) 0.157(13) 0.128(12) 0.026(12) 0.032(12) 0.036(12)
O10 0.174(13) 0.133(12) 0.135(12) 0.027(11) 0.007(12) 0.024(11)
O6 0.193(8) 0.221(9) 0.181(8) -0.010(7) 0.016(7) 0.014(7)
N8 0.205(10) 0.241(10) 0.211(10) 0.042(8) -0.019(8) 0.019(8)
C19 0.211(16) 0.287(19) 0.232(17) 0.007(17) -0.049(15) 0.069(16)
C20 0.242(18) 0.292(19) 0.242(18) 0.016(17) -0.020(17) 0.052(17)
C21 0.216(15) 0.292(16) 0.232(16) 0.036(15) -0.029(14) 0.024(14)

loop_
_atom_type_symbol
_atom_type_description
_atom_type_scat_dispersion_real
_atom_type_scat_dispersion_imag
_atom_type_scat_source
C C 0.0033 0.0016 'International Tables Vol C Tables 4.2.6.8 and 6.1.1.4'
H H 0.0000 0.0000 'International Tables Vol C Tables 4.2.6.8 and 6.1.1.4'
N N 0.0061 0.0033 'International Tables Vol C Tables 4.2.6.8 and 6.1.1.4'
O O 0.0106 0.0060 'International Tables Vol C Tables 4.2.6.8 and 6.1.1.4'
Cl Cl 0.1484 0.1585 'International Tables Vol C Tables 4.2.6.8 and 6.1.1.4'
Cd Cd -0.8075 1.2024 'International Tables Vol C Tables 4.2.6.8 and 6.1.1.4'

loop_
_geom_angle_atom_site_label_1
_geom_angle_atom_site_label_2
_geom_angle_atom_site_label_3
_geom_angle
_geom_angle_site_symmetry_1
_geom_angle_site_symmetry_3
N3 Cd1 N3 180 4_466 8_665
N3 Cd1 N1 93.09(18) 4_466 .
N3 Cd1 N1 86.91(18) 8_665 .
N3 Cd1 N1 86.91(18) 4_466 5_576
N3 Cd1 N1 93.09(18) 8_665 5_576
N1 Cd1 N1 180 . 5_576
N3 Cd1 N5 90.62(18) 4_466 3
N3 Cd1 N5 89.38(17) 8_665 3
N1 Cd1 N5 88.77(18) . 3
N1 Cd1 N5 91.23(18) 5_576 3
N3 Cd1 N5 89.38(18) 4_466 7_576
N3 Cd1 N5 90.62(18) 8_665 7_576
N1 Cd1 N5 91.23(18) . 7_576
N1 Cd1 N5 88.77(18) 5_576 7_576
N5 Cd1 N5 180 3 7_576
C10 N4 C12 106.9(5) . .
C10 N4 C3 127.1(5) . .
C12 N4 C3 126.0(5) . .
C13 N6 C15 105.7(6) . .
C13 N6 C5 127.0(5) . .
C15 N6 C5 127.3(6) . .
C7 N2 C9 106.8(5) . .
C7 N2 C1 127.1(5) . .
C9 N2 C1 125.9(5) . .
C2 C3 C4 121.7(6) . .
C2 C3 N4 118.8(5) . .
C4 C3 N4 119.5(5) . .
C2 C1 C6 122.3(6) . .
C2 C1 N2 118.6(5) . .
C6 C1 N2 119.0(5) . .
C3 C2 C1 118.1(6) . .
C3 C2 H2A 121.0 . .
C1 C2 H2A 121.0 . .
C7 N1 C8 105.4(5) . .
C7 N1 Cd1 131.1(4) . .
C8 N1 Cd1 123.4(4) . .
N1 C7 N2 112.2(5) . .
N1 C7 H7A 123.9 . .
N2 C7 H7A 123.9 . .
C6 C5 C4 120.6(5) . .
C6 C5 N6 119.9(5) . .
C4 C5 N6 119.5(5) . .
C5 C6 C1 118.7(6) . .
C5 C6 H6A 120.7 . .
C1 C6 H6A 120.7 . .
C5 C4 C3 118.5(6) . .
C5 C4 H4A 120.7 . .
C3 C4 H4A 120.7 . .
N5 C13 N6 113.3(5) . .
N5 C13 H13A 123.4 . .
N6 C13 H13A 123.4 . .
N3 C10 N4 110.8(5) . .
N3 C10 H10A 124.6 . .
N4 C10 H10A 124.6 . .
C8 C9 N2 106.3(6) . .
C8 C9 H9A 126.8 . .
N2 C9 H9A 126.8 . .
C11 C12 N4 106.6(6) . .
C11 C12 H12A 126.7 . .
N4 C12 H12A 126.7 . .
C9 C8 N1 109.3(6) . .
C9 C8 H8A 125.4 . .
N1 C8 H8A 125.4 . .
C14 C15 N6 106.3(7) . .
C14 C15 H15A 126.9 . .
N6 C15 H15A 126.9 . .
C13 N5 C14 104.0(5) . .
C13 N5 Cd1 128.6(4) . 3_545
C14 N5 Cd1 126.6(4) . 3_545
C15 C14 N5 110.7(6) . .
C15 C14 H14A 124.7 . .
N5 C14 H14A 124.7 . .
C10 N3 C11 105.8(5) . .
C10 N3 Cd1 124.7(4) . 4_566
C11 N3 Cd1 129.5(4) . 4_566
C12 C11 N3 109.9(6) . .
C12 C11 H11A 125.0 . .
N3 C11 H11A 125.0 . .
C17 N7 C16 123.0(13) . .
C17 N7 C18 120.5(12) . .
C16 N7 C18 116.3(11) . .
N7 C16 H16A 109.5 . .
N7 C16 H16B 109.5 . .
H16A C16 H16B 109.5 . .
N7 C16 H16C 109.5 . .
H16A C16 H16C 109.5 . .
H16B C16 H16C 109.5 . .
N7 C17 H17A 109.8 . .
N7 C17 H17B 109.8 . .
H17A C17 H17B 109.8 . .
N7 C17 H17C 109.5 . .
H17A C17 H17C 109.7 . .
H17B C17 H17C 108.2 . .
O5 C18 N7 122.0(13) . .
O5 C18 H18A 119.0 . .
N7 C18 H18A 119.0 . .
O4 Cl1 O3 116.5(11) . .
O4 Cl1 O1 116.7(11) . .
O3 Cl1 O1 108.3(10) . .
O4 Cl1 O2 103.6(10) . .
O3 Cl1 O2 106.3(11) . .
O1 Cl1 O2 104.1(9) . .
O8 Cl2 O9 111.9(13) . .
O8 Cl2 O7 112.2(12) . .
O9 Cl2 O7 107.5(12) . .
O8 Cl2 O10 109.9(13) . .
O9 Cl2 O10 107.2(12) . .
O7 Cl2 O10 108.1(11) . .
C19 N8 C20 123.0(13) . .
C19 N8 C21 118.9(12) . .
C20 N8 C21 118.0(12) . .
N8 C19 H19A 109.5 . .
N8 C19 H19B 109.5 . .
H19A C19 H19B 109.5 . .
N8 C19 H19C 109.5 . .
H19A C19 H19C 109.5 . .
H19B C19 H19C 109.5 . .
N8 C20 H20A 109.5 . .
N8 C20 H20B 109.5 . .
H20A C20 H20B 109.5 . .
N8 C20 H20C 109.5 . .
H20A C20 H20C 109.5 . .
H20B C20 H20C 109.5 . .
O6 C21 N8 130.3(17) . .
O6 C21 H21A 114.9 . .
N8 C21 H21A 114.9 . .

loop_
_geom_bond_atom_site_label_1
_geom_bond_atom_site_label_2
_geom_bond_distance
_geom_bond_site_symmetry_2
Cd1 N3 2.328(5) 4_466
Cd1 N3 2.328(5) 8_665
Cd1 N1 2.366(5) .
Cd1 N1 2.366(5) 5_576
Cd1 N5 2.400(5) 3
Cd1 N5 2.400(5) 7_576
N4 C10 1.344(8) .
N4 C12 1.382(8) .
N4 C3 1.431(8) .
N6 C13 1.328(8) .
N6 C15 1.378(9) .
N6 C5 1.432(7) .
N2 C7 1.335(8) .
N2 C9 1.368(9) .
N2 C1 1.448(8) .
C3 C2 1.363(8) .
C3 C4 1.404(8) .
C1 C2 1.381(9) .
C1 C6 1.381(9) .
C2 H2A 0.9300 .
N1 C7 1.308(8) .
N1 C8 1.377(8) .
C7 H7A 0.9300 .
C5 C6 1.380(9) .
C5 C4 1.387(9) .
C6 H6A 0.9300 .
C4 H4A 0.9300 .
C13 N5 1.310(8) .
C13 H13A 0.9300 .
C10 N3 1.324(8) .
C10 H10A 0.9300 .
C9 C8 1.355(9) .
C9 H9A 0.9300 .
C12 C11 1.332(9) .
C12 H12A 0.9300 .
C8 H8A 0.9300 .
C15 C14 1.334(11) .
C15 H15A 0.9300 .
N5 C14 1.369(10) .
N5 Cd1 2.400(5) 3_545
C14 H14A 0.9300 .
N3 C11 1.376(8) .
N3 Cd1 2.328(5) 4_566
C11 H11A 0.9300 .
O5 C18 1.220(9) .
N7 C17 1.486(9) .
N7 C16 1.499(9) .
N7 C18 1.519(9) .
C16 H16A 0.9600 .
C16 H16B 0.9600 .
C16 H16C 0.9600 .
C17 H17A 0.9603 .
C17 H17B 0.9601 .
C17 H17C 0.9596 .
C18 H18A 0.9300 .
Cl1 O4 1.406(9) .
Cl1 O3 1.418(9) .
Cl1 O1 1.420(9) .
Cl1 O2 1.465(9) .
Cl2 O8 1.419(9) .
Cl2 O9 1.426(9) .
Cl2 O7 1.428(9) .
Cl2 O10 1.438(10) .
O6 C21 1.205(10) .
N8 C19 1.484(9) .
N8 C20 1.493(9) .
N8 C21 1.513(9) .
C19 H19A 0.9600 .
C19 H19B 0.9600 .
C19 H19C 0.9600 .
C20 H20A 0.9600 .
C20 H20B 0.9600 .
C20 H20C 0.9600 .
C21 H21A 0.9300 .
